data_7212334
loop_
_publ_author_name
'Blake, Karyn M.'
'Johnston, Lindsey L.'
'Nettleman, Joseph H.'
'Supkowski, Ronald M.'
'LaDuca, Robert L.'

_publ_section_title
;
 Cobalt phenylenediacetate coordination polymers containing long-spanning
 dipyridyl ligands: rectangular grid, primitive cubic, and 5-connected
 Archimedean layered net topologies
;
_journal_issue 6
_journal_name_full CrystEngComm
_journal_page_first 1927
_journal_paper_doi 10.1039/b925239h
_journal_volume 12
_journal_year 2010
_chemical_formula_sum 'C26 H28 Co N4 O4'
_chemical_formula_weight 519.45
_chemical_name_systematic
;
?
;
_space_group_IT_number 14
_symmetry_cell_setting monoclinic
_symmetry_space_group_name_Hall '-P 2yn'
_symmetry_space_group_name_H-M 'P 1 21/n 1'
_atom_sites_solution_hydrogens geom
_atom_sites_solution_primary direct
_atom_sites_solution_secondary difmap
_audit_creation_method SHELXL-97
_cell_angle_alpha 90.00
_cell_angle_beta 105.425(3)
_cell_angle_gamma 90.00
_cell_formula_units_Z 4
_cell_length_a 15.057(4)
_cell_length_b 9.896(2)
_cell_length_c 16.909(4)
_cell_measurement_reflns_used 26545
_cell_measurement_temperature 173(2)
_cell_measurement_theta_max 28.28
_cell_measurement_theta_min 1.61
_cell_volume 2428.8(10)
_computing_structure_refinement 'SHELXL-97 (Sheldrick, 1997)'
_computing_structure_solution 'SHELXS-97 (Sheldrick, 1990)'
_diffrn_ambient_temperature 173(2)
_diffrn_measured_fraction_theta_full 1.000
_diffrn_measured_fraction_theta_max 0.938
_diffrn_radiation_monochromator graphite
_diffrn_radiation_source 'fine-focus sealed tube'
_diffrn_radiation_type MoK\a
_diffrn_radiation_wavelength 0.71073
_diffrn_reflns_av_R_equivalents 0.0508
_diffrn_reflns_av_sigmaI/netI 0.0438
_diffrn_reflns_limit_h_max 19
_diffrn_reflns_limit_h_min -19
_diffrn_reflns_limit_k_max 12
_diffrn_reflns_limit_k_min -13
_diffrn_reflns_limit_l_max 22
_diffrn_reflns_limit_l_min -22
_diffrn_reflns_number 26545
_diffrn_reflns_theta_full 25.00
_diffrn_reflns_theta_max 28.28
_diffrn_reflns_theta_min 1.61
_exptl_absorpt_coefficient_mu 0.747
_exptl_absorpt_correction_T_max 0.7457
_exptl_absorpt_correction_T_min 0.6942
_exptl_absorpt_correction_type multi-scan
_exptl_absorpt_process_details SADABS
_exptl_crystal_colour purple
_exptl_crystal_density_diffrn 1.421
_exptl_crystal_density_method 'not measured'
_exptl_crystal_description block
_exptl_crystal_F_000 1084
_exptl_crystal_size_max .45
_exptl_crystal_size_mid .20
_exptl_crystal_size_min .20
_refine_diff_density_max 0.460
_refine_diff_density_min -0.451
_refine_diff_density_rms 0.065
_refine_ls_extinction_method none
_refine_ls_goodness_of_fit_ref 1.022
_refine_ls_hydrogen_treatment constr
_refine_ls_matrix_type full
_refine_ls_number_parameters 316
_refine_ls_number_reflns 5641
_refine_ls_number_restraints 0
_refine_ls_restrained_S_all 1.022
_refine_ls_R_factor_all 0.0600
_refine_ls_R_factor_gt 0.0391
_refine_ls_shift/su_max 0.002
_refine_ls_shift/su_mean 0.000
_refine_ls_structure_factor_coef Fsqd
_refine_ls_weighting_details 'calc w=1/[\s^2^(Fo^2^)+(0.0355P)^2^+1.7760P] where P=(Fo^2^+2Fc^2^)/3'
_refine_ls_weighting_scheme calc
_refine_ls_wR_factor_gt 0.0834
_refine_ls_wR_factor_ref 0.0914
_reflns_number_gt 4352
_reflns_number_total 5641
_reflns_threshold_expression >2sigma(I)
_cod_data_source_file b925239h.txt
_cod_data_source_block p21n
_cod_original_cell_volume 2428.9(10)
_cod_original_sg_symbol_H-M P2(1)/n
_cod_database_code 7212334

loop_
_symmetry_equiv_pos_as_xyz
'x, y, z'
'-x+1/2, y+1/2, -z+1/2'
'-x, -y, -z'
'x-1/2, -y-1/2, z-1/2'

loop_
_atom_site_label
_atom_site_type_symbol
_atom_site_fract_x
_atom_site_fract_y
_atom_site_fract_z
_atom_site_U_iso_or_equiv
_atom_site_adp_type
_atom_site_occupancy
_atom_site_symmetry_multiplicity
_atom_site_calc_flag
_atom_site_refinement_flags
Co1 Co 0.633092(18) 0.41963(3) 0.547223(15) 0.01699(8) Uani 1 1 d .
C1 C 0.64205(15) 0.2392(2) 0.69645(12) 0.0221(4) Uani 1 1 d .
H1 H 0.6453 0.1707 0.6580 0.027 Uiso 1 1 calc R
C2 C 0.64770(15) 0.2013(2) 0.77601(12) 0.0243(5) Uani 1 1 d .
H2 H 0.6562 0.1089 0.7915 0.029 Uiso 1 1 calc R
C3 C 0.64093(15) 0.2978(2) 0.83352(12) 0.0229(5) Uani 1 1 d .
C4 C 0.63026(19) 0.4306(2) 0.80682(13) 0.0362(6) Uani 1 1 d .
H4 H 0.6250 0.5009 0.8436 0.043 Uiso 1 1 calc R
C5 C 0.62736(19) 0.4601(2) 0.72646(13) 0.0340(6) Uani 1 1 d .
H5 H 0.6215 0.5522 0.7100 0.041 Uiso 1 1 calc R
C6 C 0.64381(19) 0.2538(2) 0.91944(13) 0.0324(6) Uani 1 1 d .
H6A H 0.5941 0.1868 0.9164 0.039 Uiso 1 1 calc R
H6B H 0.7032 0.2075 0.9432 0.039 Uiso 1 1 calc R
C7 C 0.71977(14) 0.4355(2) 1.00735(12) 0.0229(4) Uani 1 1 d .
H7A H 0.7404 0.4747 0.9613 0.027 Uiso 1 1 calc R
H7B H 0.7680 0.3725 1.0376 0.027 Uiso 1 1 calc R
C8 C 0.60589(17) 0.3052(2) 1.04482(13) 0.0312(5) Uani 1 1 d .
H8A H 0.6535 0.2408 1.0744 0.037 Uiso 1 1 calc R
H8B H 0.5475 0.2548 1.0244 0.037 Uiso 1 1 calc R
C9 C 0.70636(15) 0.5466(2) 1.06383(12) 0.0224(4) Uani 1 1 d .
H9A H 0.7645 0.5977 1.0838 0.027 Uiso 1 1 calc R
H9B H 0.6585 0.6099 1.0334 0.027 Uiso 1 1 calc R
C10 C 0.59307(15) 0.4149(2) 1.10331(13) 0.0273(5) Uani 1 1 d .
H10A H 0.5433 0.4769 1.0746 0.033 Uiso 1 1 calc R
H10B H 0.5748 0.3736 1.1500 0.033 Uiso 1 1 calc R
C11 C 0.66710(18) 0.6006(2) 1.18791(13) 0.0289(5) Uani 1 1 d .
H11A H 0.6125 0.6545 1.1597 0.035 Uiso 1 1 calc R
H11B H 0.7216 0.6606 1.1978 0.035 Uiso 1 1 calc R
C12 C 0.6875(3) 0.4067(3) 1.38441(16) 0.0620(10) Uani 1 1 d .
H12 H 0.7178 0.3274 1.4097 0.074 Uiso 1 1 calc R
C13 C 0.6971(3) 0.4412(3) 1.30810(16) 0.0628(11) Uani 1 1 d .
H13 H 0.7330 0.3859 1.2825 0.075 Uiso 1 1 calc R
C14 C 0.65554(15) 0.5540(2) 1.26940(12) 0.0221(4) Uani 1 1 d .
C15 C 0.60530(19) 0.6278(3) 1.31001(14) 0.0401(6) Uani 1 1 d .
H15 H 0.5743 0.7073 1.2857 0.048 Uiso 1 1 calc R
C16 C 0.59946(18) 0.5869(3) 1.38665(14) 0.0398(6) Uani 1 1 d .
H16 H 0.5648 0.6416 1.4138 0.048 Uiso 1 1 calc R
C21 C 0.45675(13) 0.1233(2) 0.33752(12) 0.0196(4) Uani 1 1 d .
C22 C 0.41363(14) 0.1648(2) 0.25821(12) 0.0192(4) Uani 1 1 d .
H22 H 0.3572 0.2132 0.2483 0.023 Uiso 1 1 calc R
C23 C 0.45065(14) 0.1376(2) 0.19269(12) 0.0203(4) Uani 1 1 d .
C24 C 0.53262(15) 0.0662(2) 0.20771(13) 0.0267(5) Uani 1 1 d .
H24 H 0.5588 0.0462 0.1638 0.032 Uiso 1 1 calc R
C25 C 0.57693(16) 0.0235(3) 0.28698(14) 0.0317(5) Uani 1 1 d .
H25 H 0.6331 -0.0254 0.2969 0.038 Uiso 1 1 calc R
C26 C 0.53916(15) 0.0523(2) 0.35083(13) 0.0283(5) Uani 1 1 d .
H26 H 0.5698 0.0231 0.4047 0.034 Uiso 1 1 calc R
C27 C 0.41587(14) 0.1576(2) 0.40778(12) 0.0226(4) Uani 1 1 d .
H27A H 0.4272 0.0822 0.4477 0.027 Uiso 1 1 calc R
H27B H 0.3484 0.1694 0.3865 0.027 Uiso 1 1 calc R
C28 C 0.45829(14) 0.2868(2) 0.45068(11) 0.0189(4) Uani 1 1 d .
C29 C 0.40139(14) 0.1856(2) 0.10745(12) 0.0244(5) Uani 1 1 d .
H29A H 0.4301 0.1428 0.0674 0.029 Uiso 1 1 calc R
H29B H 0.4094 0.2846 0.1044 0.029 Uiso 1 1 calc R
C30 C 0.29918(14) 0.1531(2) 0.08379(11) 0.0193(4) Uani 1 1 d .
N1 N 0.63225(12) 0.36758(18) 0.67048(10) 0.0208(4) Uani 1 1 d .
N2 N 0.63359(12) 0.36225(18) 0.97532(10) 0.0230(4) Uani 1 1 d .
N3 N 0.67854(12) 0.49077(17) 1.13391(10) 0.0203(4) Uani 1 1 d .
N4 N 0.63872(12) 0.47735(18) 1.42466(10) 0.0230(4) Uani 1 1 d .
O1 O 0.27516(10) 0.03254(15) 0.09017(9) 0.0244(3) Uani 1 1 d .
O2 O 0.24097(10) 0.24357(15) 0.05697(8) 0.0238(3) Uani 1 1 d .
O3 O 0.53646(10) 0.27665(14) 0.50061(8) 0.0226(3) Uani 1 1 d .
O4 O 0.41303(11) 0.39386(15) 0.43257(9) 0.0299(4) Uani 1 1 d .

loop_
_atom_site_aniso_label
_atom_site_aniso_U_11
_atom_site_aniso_U_22
_atom_site_aniso_U_33
_atom_site_aniso_U_23
_atom_site_aniso_U_13
_atom_site_aniso_U_12
Co1 0.02004(15) 0.01975(14) 0.01027(13) -0.00003(11) 0.00244(10) 0.00093(11)
C1 0.0314(12) 0.0212(10) 0.0154(10) -0.0026(8) 0.0090(8) -0.0002(9)
C2 0.0375(13) 0.0181(10) 0.0188(10) 0.0001(8) 0.0100(9) -0.0033(9)
C3 0.0304(12) 0.0254(11) 0.0137(10) -0.0004(8) 0.0072(9) -0.0008(9)
C4 0.0713(18) 0.0229(12) 0.0145(10) -0.0019(9) 0.0119(11) 0.0116(12)
C5 0.0650(17) 0.0200(11) 0.0160(11) 0.0015(9) 0.0092(11) 0.0084(11)
C6 0.0625(17) 0.0223(11) 0.0159(10) -0.0011(9) 0.0164(10) -0.0023(11)
C7 0.0275(11) 0.0282(11) 0.0164(10) 0.0025(8) 0.0120(8) 0.0008(9)
C8 0.0441(14) 0.0343(13) 0.0198(11) -0.0041(10) 0.0167(10) -0.0149(11)
C9 0.0295(12) 0.0245(11) 0.0150(10) 0.0020(8) 0.0094(8) -0.0024(9)
C10 0.0299(12) 0.0379(13) 0.0174(10) -0.0019(9) 0.0121(9) -0.0049(10)
C11 0.0502(15) 0.0229(11) 0.0169(10) 0.0012(9) 0.0148(10) 0.0026(10)
C12 0.134(3) 0.0345(15) 0.0271(14) 0.0132(12) 0.0383(17) 0.0425(18)
C13 0.129(3) 0.0449(17) 0.0285(14) 0.0156(12) 0.0453(17) 0.0528(19)
C14 0.0307(12) 0.0215(11) 0.0143(10) -0.0013(8) 0.0060(8) -0.0008(9)
C15 0.0593(17) 0.0407(14) 0.0245(12) 0.0134(11) 0.0186(12) 0.0254(13)
C16 0.0503(16) 0.0526(16) 0.0225(12) 0.0117(11) 0.0199(11) 0.0265(13)
C21 0.0182(10) 0.0205(10) 0.0188(10) -0.0026(8) 0.0030(8) -0.0040(8)
C22 0.0170(10) 0.0190(10) 0.0206(10) -0.0025(8) 0.0031(8) -0.0005(8)
C23 0.0184(10) 0.0219(10) 0.0196(10) 0.0002(8) 0.0031(8) -0.0038(8)
C24 0.0250(11) 0.0332(12) 0.0236(11) -0.0043(9) 0.0095(9) 0.0015(9)
C25 0.0266(12) 0.0391(13) 0.0283(12) -0.0013(10) 0.0052(10) 0.0131(10)
C26 0.0271(12) 0.0341(13) 0.0205(11) 0.0009(9) 0.0004(9) 0.0053(10)
C27 0.0198(11) 0.0292(12) 0.0185(10) 0.0005(9) 0.0047(8) -0.0036(9)
C28 0.0257(11) 0.0236(11) 0.0102(9) 0.0019(8) 0.0093(8) 0.0026(8)
C29 0.0226(11) 0.0324(12) 0.0189(10) 0.0049(9) 0.0068(9) -0.0030(9)
C30 0.0246(11) 0.0253(11) 0.0082(9) 0.0000(8) 0.0048(8) -0.0009(9)
N1 0.0279(10) 0.0213(9) 0.0123(8) -0.0019(7) 0.0040(7) 0.0011(7)
N2 0.0330(10) 0.0257(9) 0.0132(8) -0.0019(7) 0.0111(7) -0.0030(8)
N3 0.0290(10) 0.0214(9) 0.0127(8) 0.0002(7) 0.0092(7) -0.0003(7)
N4 0.0281(10) 0.0256(9) 0.0148(8) 0.0007(7) 0.0048(7) -0.0016(8)
O1 0.0235(8) 0.0220(8) 0.0254(8) 0.0004(6) 0.0024(6) -0.0020(6)
O2 0.0248(8) 0.0254(8) 0.0216(7) 0.0071(6) 0.0072(6) 0.0022(6)
O3 0.0231(8) 0.0237(8) 0.0182(7) -0.0005(6) 0.0007(6) -0.0006(6)
O4 0.0426(10) 0.0281(9) 0.0192(8) 0.0051(6) 0.0083(7) 0.0164(7)

loop_
_atom_type_symbol
_atom_type_description
_atom_type_scat_dispersion_real
_atom_type_scat_dispersion_imag
_atom_type_scat_source
C C 0.0033 0.0016 'International Tables Vol C Tables 4.2.6.8 and 6.1.1.4'
H H 0.0000 0.0000 'International Tables Vol C Tables 4.2.6.8 and 6.1.1.4'
N N 0.0061 0.0033 'International Tables Vol C Tables 4.2.6.8 and 6.1.1.4'
O O 0.0106 0.0060 'International Tables Vol C Tables 4.2.6.8 and 6.1.1.4'
Co Co 0.3494 0.9721 'International Tables Vol C Tables 4.2.6.8 and 6.1.1.4'

loop_
_geom_angle_atom_site_label_1
_geom_angle_atom_site_label_2
_geom_angle_atom_site_label_3
_geom_angle
_geom_angle_site_symmetry_1
_geom_angle_site_symmetry_3
O3 Co1 O4 117.13(7) . 3_666
O3 Co1 O1 147.22(6) . 4_666
O4 Co1 O1 95.64(6) 3_666 4_666
O3 Co1 N1 91.20(6) . .
O4 Co1 N1 87.95(6) 3_666 .
O1 Co1 N1 89.26(6) 4_666 .
O3 Co1 N4 91.07(6) . 1_554
O4 Co1 N4 91.34(6) 3_666 1_554
O1 Co1 N4 88.64(6) 4_666 1_554
N1 Co1 N4 177.70(7) . 1_554
O3 Co1 O2 87.56(6) . 4_666
O4 Co1 O2 154.90(6) 3_666 4_666
O1 Co1 O2 59.73(6) 4_666 4_666
N1 Co1 O2 87.00(6) . 4_666
N4 Co1 O2 92.73(6) 1_554 4_666
N1 C1 C2 123.46(19) . .
C1 C2 C3 120.0(2) . .
C4 C3 C2 116.68(19) . .
C4 C3 C6 124.06(19) . .
C2 C3 C6 119.25(19) . .
C5 C4 C3 119.5(2) . .
N1 C5 C4 124.1(2) . .
N2 C6 C3 115.40(18) . .
N2 C7 C9 110.02(17) . .
N2 C8 C10 111.19(19) . .
N3 C9 C7 110.71(17) . .
N3 C10 C8 110.26(18) . .
N3 C11 C14 113.96(18) . .
N4 C12 C13 124.1(2) . .
C14 C13 C12 120.3(2) . .
C13 C14 C15 116.4(2) . .
C13 C14 C11 122.8(2) . .
C15 C14 C11 120.8(2) . .
C14 C15 C16 119.9(2) . .
N4 C16 C15 124.5(2) . .
C22 C21 C26 118.27(19) . .
C22 C21 C27 120.57(18) . .
C26 C21 C27 121.15(18) . .
C21 C22 C23 121.88(19) . .
C24 C23 C22 118.58(19) . .
C24 C23 C29 121.49(19) . .
C22 C23 C29 119.92(18) . .
C23 C24 C25 120.4(2) . .
C26 C25 C24 120.0(2) . .
C25 C26 C21 120.9(2) . .
C21 C27 C28 110.78(16) . .
O4 C28 O3 125.70(19) . .
O4 C28 C27 117.46(18) . .
O3 C28 C27 116.84(18) . .
C23 C29 C30 113.00(17) . .
O2 C30 O1 121.30(19) . .
O2 C30 C29 120.52(18) . .
O1 C30 C29 118.16(18) . .
O2 C30 Co1 63.95(11) . 4_565
O1 C30 Co1 57.37(10) . 4_565
C29 C30 Co1 175.53(15) . 4_565
C5 N1 C1 116.17(18) . .
C5 N1 Co1 122.63(15) . .
C1 N1 Co1 121.09(13) . .
C7 N2 C8 108.03(16) . .
C7 N2 C6 111.60(17) . .
C8 N2 C6 109.69(17) . .
C11 N3 C10 111.41(17) . .
C11 N3 C9 109.40(16) . .
C10 N3 C9 108.77(16) . .
C16 N4 C12 114.9(2) . .
C16 N4 Co1 123.73(15) . 1_556
C12 N4 Co1 121.22(16) . 1_556
C30 O1 Co1 92.62(12) . 4_565
C30 O2 Co1 86.33(12) . 4_565
C28 O3 Co1 130.59(14) . .
C28 O4 Co1 156.15(14) . 3_666

loop_
_geom_bond_atom_site_label_1
_geom_bond_atom_site_label_2
_geom_bond_distance
_geom_bond_site_symmetry_2
Co1 O3 2.0323(15) .
Co1 O4 2.0327(15) 3_666
Co1 O1 2.1215(15) 4_666
Co1 N1 2.1502(17) .
Co1 N4 2.1730(17) 1_554
Co1 O2 2.2654(15) 4_666
C1 N1 1.339(3) .
C1 C2 1.377(3) .
C2 C3 1.386(3) .
C3 C4 1.385(3) .
C3 C6 1.506(3) .
C4 C5 1.379(3) .
C5 N1 1.333(3) .
C6 N2 1.465(3) .
C7 N2 1.459(3) .
C7 C9 1.504(3) .
C8 N2 1.461(3) .
C8 C10 1.515(3) .
C9 N3 1.466(2) .
C10 N3 1.461(3) .
C11 N3 1.459(3) .
C11 C14 1.507(3) .
C12 N4 1.326(3) .
C12 C13 1.379(3) .
C13 C14 1.359(3) .
C14 C15 1.362(3) .
C15 C16 1.382(3) .
C16 N4 1.318(3) .
C21 C22 1.388(3) .
C21 C26 1.392(3) .
C21 C27 1.515(3) .
C22 C23 1.393(3) .
C23 C24 1.386(3) .
C23 C29 1.512(3) .
C24 C25 1.394(3) .
C25 C26 1.377(3) .
C27 C28 1.524(3) .
C28 O4 1.253(2) .
C28 O3 1.257(2) .
C29 C30 1.518(3) .
C30 O2 1.250(2) .
C30 O1 1.260(2) .
C30 Co1 2.516(2) 4_565
N4 Co1 2.1730(17) 1_556
O1 Co1 2.1215(15) 4_565
O2 Co1 2.2654(15) 4_565
O4 Co1 2.0327(15) 3_666
